data_4060445
loop_
_publ_author_name
'M. Doux'
'L. Ricard'
'P. Le Floch'
'Y. Jean'

_publ_section_title
;
 On the regioselectivity of the addition of O2 on SPS-based Rh(I) and
 Ir(I) complexes
;
_journal_name_full Organometallics
_journal_paper_doi 10.1021/om0492101
_journal_year 2005
_chemical_formula_moiety '(C12 H14 Cr N O3)-, (C36 H30 N P2)+'
_chemical_formula_sum 'C48 H44 Cr N2 O3 P2'
_chemical_formula_weight 810.79
_space_group_IT_number 14
_symmetry_cell_setting monoclinic
_symmetry_space_group_name_Hall '-P 2ybc'
_symmetry_space_group_name_H-M 'P 1 21/c 1'
_cell_angle_alpha 90.00
_cell_angle_beta 91.380(5)
_cell_angle_gamma 90.00
_cell_formula_units_Z 4
_cell_length_a 12.324(3)
_cell_length_b 12.938(4)
_cell_length_c 25.656(7)
_cell_measurement_temperature 173(2)
_cell_volume 4090(2)
_diffrn_ambient_temperature 173(2)
_exptl_crystal_density_diffrn 1.317
_cod_depositor_comments
;
The following automatic conversions were performed:
'_symmetry_cell_setting' value 'Monoclinic' changed to 'monoclinic'
according to '/home/saulius/struct/CIF-dictionaries/cif_core.dic'
dictionary named 'cif_core.dic' version 2.4.1 from 2010-06-29.

Automatic conversion script
Id: cif_fix_enum 1527 2010-12-29 10:47:43Z saulius 
;
_cod_original_sg_symbol_H-M 'P 21/c'
_cod_database_code 4060445

loop_
_symmetry_equiv_pos_as_xyz
'x, y, z'
'-x, y+1/2, -z+1/2'
'-x, -y, -z'
'x, -y-1/2, z-1/2'

loop_
_atom_site_label
_atom_site_type_symbol
_atom_site_fract_x
_atom_site_fract_y
_atom_site_fract_z
_atom_site_U_iso_or_equiv
_atom_site_adp_type
_atom_site_occupancy
_atom_site_symmetry_multiplicity
_atom_site_calc_flag
_atom_site_refinement_flags
_atom_site_disorder_assembly
_atom_site_disorder_group
Cr1 Cr 0.85797(3) 0.16904(3) 0.072824(16) 0.02422(12) Uani 1 1 d . . .
C1 C 0.9897(2) 0.2091(2) 0.01798(10) 0.0304(6) Uani 1 1 d . . .
C2 C 0.9192(2) 0.1343(2) -0.00569(10) 0.0359(7) Uani 1 1 d . . .
H2A H 0.9398 0.0667 -0.0161 0.043 Uiso 1 1 calc R . .
C3 C 0.8141(2) 0.1764(2) -0.01117(11) 0.0364(7) Uani 1 1 d . . .
H3A H 0.7520 0.1424 -0.0257 0.044 Uiso 1 1 calc R . .
C4 C 0.8175(2) 0.2788(2) 0.00884(10) 0.0325(6) Uani 1 1 d . . .
H4A H 0.7583 0.3256 0.0102 0.039 Uiso 1 1 calc R . .
C5 C 0.9253(2) 0.2981(2) 0.02644(10) 0.0300(6) Uani 1 1 d . . .
H5A H 0.9506 0.3609 0.0416 0.036 Uiso 1 1 calc R . .
C6 C 1.1108(2) 0.1966(2) 0.02859(13) 0.0420(8) Uani 1 1 d . . .
H6A H 1.1248 0.1244 0.0397 0.050 Uiso 1 1 calc R . .
H6B H 1.1490 0.2077 -0.0045 0.050 Uiso 1 1 calc R . .
C7 C 1.1592(2) 0.2686(3) 0.06955(13) 0.0459(8) Uani 1 1 d . . .
H7A H 1.1151 0.2646 0.1012 0.055 Uiso 1 1 calc R . .
H7B H 1.2333 0.2444 0.0790 0.055 Uiso 1 1 calc R . .
N1 N 1.1651(2) 0.3772(2) 0.05282(10) 0.0436(7) Uani 1 1 d . . .
C8 C 1.2556(3) 0.3926(3) 0.01766(14) 0.0599(10) Uani 1 1 d . . .
H8A H 1.2548 0.4639 0.0048 0.090 Uiso 1 1 calc R . .
H8B H 1.2483 0.3449 -0.0119 0.090 Uiso 1 1 calc R . .
H8C H 1.3243 0.3793 0.0365 0.090 Uiso 1 1 calc R . .
C9 C 1.1795(3) 0.4459(3) 0.09760(16) 0.0724(12) Uani 1 1 d . . .
H9A H 1.1180 0.4380 0.1208 0.109 Uiso 1 1 calc R . .
H9B H 1.1832 0.5177 0.0855 0.109 Uiso 1 1 calc R . .
H9C H 1.2469 0.4282 0.1166 0.109 Uiso 1 1 calc R . .
C10 C 0.8975(2) 0.2256(2) 0.13494(11) 0.0317(6) Uani 1 1 d . . .
O1 O 0.92286(18) 0.26034(17) 0.17576(8) 0.0472(6) Uani 1 1 d . . .
C11 C 0.9035(2) 0.0451(2) 0.09824(11) 0.0311(6) Uani 1 1 d . . .
O2 O 0.93512(18) -0.03426(16) 0.11473(9) 0.0491(6) Uani 1 1 d . . .
C12 C 0.7253(2) 0.1450(2) 0.09947(11) 0.0305(6) Uani 1 1 d . . .
O3 O 0.64026(16) 0.12850(17) 0.11821(8) 0.0436(5) Uani 1 1 d . . .
N2 N 0.59807(16) 0.75596(16) 0.19522(8) 0.0237(5) Uani 1 1 d . . .
P1 P 0.71748(5) 0.73316(5) 0.21711(2) 0.02050(16) Uani 1 1 d . . .
C13 C 0.80556(19) 0.6701(2) 0.17208(9) 0.0235(6) Uani 1 1 d . . .
C14 C 0.8667(2) 0.7290(2) 0.13782(10) 0.0313(6) Uani 1 1 d . . .
H14A H 0.8684 0.8021 0.1411 0.038 Uiso 1 1 calc R . .
C15 C 0.9247(2) 0.6810(3) 0.09914(11) 0.0378(7) Uani 1 1 d . . .
H15A H 0.9663 0.7213 0.0760 0.045 Uiso 1 1 calc R . .
C16 C 0.9226(2) 0.5752(3) 0.09401(12) 0.0422(8) Uani 1 1 d . . .
H16A H 0.9621 0.5429 0.0672 0.051 Uiso 1 1 calc R . .
C17 C 0.8630(3) 0.5156(2) 0.12782(12) 0.0430(8) Uani 1 1 d . . .
H17A H 0.8619 0.4426 0.1241 0.052 Uiso 1 1 calc R . .
C18 C 0.8050(2) 0.5624(2) 0.16713(11) 0.0330(7) Uani 1 1 d . . .
H18A H 0.7650 0.5213 0.1906 0.040 Uiso 1 1 calc R . .
C19 C 0.7791(2) 0.85596(19) 0.23337(9) 0.0227(6) Uani 1 1 d . . .
C20 C 0.8828(2) 0.8593(2) 0.25675(11) 0.0317(6) Uani 1 1 d . . .
H20A H 0.9192 0.7970 0.2660 0.038 Uiso 1 1 calc R . .
C21 C 0.9322(2) 0.9539(2) 0.26627(11) 0.0382(7) Uani 1 1 d . . .
H21A H 1.0024 0.9561 0.2824 0.046 Uiso 1 1 calc R . .
C22 C 0.8806(2) 1.0446(2) 0.25262(11) 0.0367(7) Uani 1 1 d . . .
H22A H 0.9155 1.1090 0.2591 0.044 Uiso 1 1 calc R . .
C23 C 0.7781(2) 1.0424(2) 0.22961(11) 0.0344(7) Uani 1 1 d . . .
H23A H 0.7426 1.1051 0.2202 0.041 Uiso 1 1 calc R . .
C24 C 0.7270(2) 0.9480(2) 0.22021(10) 0.0280(6) Uani 1 1 d . . .
H24A H 0.6562 0.9465 0.2047 0.034 Uiso 1 1 calc R . .
C25 C 0.7129(2) 0.65216(19) 0.27451(9) 0.0221(5) Uani 1 1 d . . .
C26 C 0.8082(2) 0.6119(2) 0.29728(10) 0.0279(6) Uani 1 1 d . . .
H26A H 0.8764 0.6266 0.2824 0.034 Uiso 1 1 calc R . .
C27 C 0.8035(2) 0.5507(2) 0.34146(10) 0.0333(7) Uani 1 1 d . . .
H27A H 0.8683 0.5240 0.3570 0.040 Uiso 1 1 calc R . .
C28 C 0.7039(3) 0.5285(2) 0.36301(10) 0.0358(7) Uani 1 1 d . . .
H28A H 0.7010 0.4863 0.3933 0.043 Uiso 1 1 calc R . .
C29 C 0.6089(2) 0.5673(2) 0.34074(11) 0.0347(7) Uani 1 1 d . . .
H29A H 0.5411 0.5518 0.3557 0.042 Uiso 1 1 calc R . .
C30 C 0.6128(2) 0.6289(2) 0.29649(10) 0.0267(6) Uani 1 1 d . . .
H30A H 0.5476 0.6553 0.2811 0.032 Uiso 1 1 calc R . .
P2 P 0.51639(5) 0.71818(5) 0.15069(2) 0.02053(16) Uani 1 1 d . . .
C31 C 0.5419(2) 0.7780(2) 0.08871(10) 0.0242(6) Uani 1 1 d . . .
C32 C 0.6151(2) 0.8592(2) 0.08557(11) 0.0331(7) Uani 1 1 d . . .
H32A H 0.6545 0.8809 0.1159 0.040 Uiso 1 1 calc R . .
C33 C 0.6311(3) 0.9092(2) 0.03828(12) 0.0436(8) Uani 1 1 d . . .
H33A H 0.6821 0.9640 0.0363 0.052 Uiso 1 1 calc R . .
C34 C 0.5729(3) 0.8787(3) -0.00551(12) 0.0467(8) Uani 1 1 d . . .
H34A H 0.5826 0.9139 -0.0376 0.056 Uiso 1 1 calc R . .
C35 C 0.5006(3) 0.7975(3) -0.00320(12) 0.0481(9) Uani 1 1 d . . .
H35A H 0.4611 0.7767 -0.0337 0.058 Uiso 1 1 calc R . .
C36 C 0.4856(2) 0.7465(3) 0.04322(11) 0.0411(8) Uani 1 1 d . . .
H36A H 0.4369 0.6897 0.0444 0.049 Uiso 1 1 calc R . .
C37 C 0.5140(2) 0.5799(2) 0.14070(10) 0.0245(6) Uani 1 1 d . . .
C38 C 0.5795(3) 0.5322(2) 0.10434(13) 0.0438(8) Uani 1 1 d . . .
H38A H 0.6204 0.5730 0.0811 0.053 Uiso 1 1 calc R . .
C39 C 0.5850(3) 0.4253(3) 0.10205(15) 0.0560(10) Uani 1 1 d . . .
H39A H 0.6307 0.3933 0.0775 0.067 Uiso 1 1 calc R . .
C40 C 0.5251(3) 0.3652(2) 0.13485(13) 0.0442(8) Uani 1 1 d . . .
H40A H 0.5290 0.2920 0.1328 0.053 Uiso 1 1 calc R . .
C41 C 0.4599(2) 0.4117(2) 0.17050(11) 0.0359(7) Uani 1 1 d . . .
H41A H 0.4179 0.3703 0.1930 0.043 Uiso 1 1 calc R . .
C42 C 0.4546(2) 0.5182(2) 0.17397(10) 0.0296(6) Uani 1 1 d . . .
H42A H 0.4101 0.5494 0.1993 0.036 Uiso 1 1 calc R . .
C43 C 0.3822(2) 0.75418(19) 0.17085(10) 0.0232(6) Uani 1 1 d . . .
C44 C 0.2916(2) 0.7361(2) 0.13859(12) 0.0364(7) Uani 1 1 d . . .
H44A H 0.3000 0.7054 0.1053 0.044 Uiso 1 1 calc R . .
C45 C 0.1887(2) 0.7634(3) 0.15533(14) 0.0467(8) Uani 1 1 d . . .
H45A H 0.1272 0.7529 0.1330 0.056 Uiso 1 1 calc R . .
C46 C 0.1757(2) 0.8054(2) 0.20390(14) 0.0471(9) Uani 1 1 d . . .
H46A H 0.1052 0.8230 0.2151 0.056 Uiso 1 1 calc R . .
C47 C 0.2642(3) 0.8220(2) 0.23634(13) 0.0422(8) Uani 1 1 d . . .
H47A H 0.2547 0.8500 0.2701 0.051 Uiso 1 1 calc R . .
C48 C 0.3685(2) 0.7978(2) 0.21970(11) 0.0323(6) Uani 1 1 d . . .
H48A H 0.4298 0.8113 0.2418 0.039 Uiso 1 1 calc R . .

loop_
_atom_site_aniso_label
_atom_site_aniso_U_11
_atom_site_aniso_U_22
_atom_site_aniso_U_33
_atom_site_aniso_U_23
_atom_site_aniso_U_13
_atom_site_aniso_U_12
Cr1 0.0259(2) 0.0253(2) 0.0216(2) -0.00001(18) 0.00088(17) -0.00313(18)
C1 0.0341(15) 0.0292(15) 0.0284(15) 0.0072(12) 0.0087(12) 0.0032(12)
C2 0.0546(19) 0.0287(15) 0.0248(15) -0.0006(12) 0.0100(14) 0.0055(14)
C3 0.0452(18) 0.0405(17) 0.0233(15) 0.0002(13) -0.0034(13) -0.0048(14)
C4 0.0336(16) 0.0364(16) 0.0275(15) 0.0075(12) 0.0019(12) 0.0063(13)
C5 0.0360(16) 0.0278(15) 0.0266(15) 0.0031(12) 0.0071(12) -0.0025(12)
C6 0.0352(17) 0.0413(18) 0.050(2) 0.0093(15) 0.0140(15) 0.0088(14)
C7 0.0293(16) 0.063(2) 0.0457(19) 0.0186(17) 0.0012(14) 0.0063(15)
N1 0.0329(14) 0.0484(16) 0.0493(16) 0.0032(13) -0.0035(12) -0.0009(12)
C8 0.052(2) 0.068(2) 0.060(2) 0.0116(19) 0.0037(18) -0.0154(19)
C9 0.046(2) 0.091(3) 0.080(3) -0.030(2) -0.005(2) 0.004(2)
C10 0.0315(15) 0.0301(15) 0.0335(17) 0.0035(13) 0.0036(13) -0.0086(12)
O1 0.0605(14) 0.0539(14) 0.0271(12) -0.0089(10) -0.0029(10) -0.0223(11)
C11 0.0281(15) 0.0346(17) 0.0307(16) 0.0008(13) 0.0049(12) -0.0017(13)
O2 0.0564(14) 0.0349(12) 0.0564(14) 0.0143(11) 0.0086(11) 0.0068(11)
C12 0.0339(16) 0.0307(15) 0.0266(15) 0.0017(12) -0.0046(13) 0.0028(13)
O3 0.0256(11) 0.0554(14) 0.0502(13) 0.0080(11) 0.0087(10) -0.0003(10)
N2 0.0229(11) 0.0250(11) 0.0231(11) -0.0008(9) -0.0029(9) 0.0007(9)
P1 0.0199(3) 0.0218(3) 0.0197(3) 0.0007(3) -0.0009(3) 0.0001(3)
C13 0.0203(13) 0.0290(14) 0.0211(13) 0.0017(11) -0.0017(10) 0.0021(11)
C14 0.0307(15) 0.0364(16) 0.0270(15) -0.0003(12) 0.0009(12) -0.0052(13)
C15 0.0316(16) 0.058(2) 0.0241(15) -0.0014(14) 0.0084(12) -0.0081(14)
C16 0.0384(17) 0.059(2) 0.0296(16) -0.0086(15) 0.0034(14) 0.0114(16)
C17 0.056(2) 0.0336(17) 0.0392(18) -0.0028(14) 0.0044(16) 0.0151(15)
C18 0.0403(17) 0.0300(15) 0.0290(15) 0.0045(12) 0.0065(13) 0.0087(13)
C19 0.0246(13) 0.0230(13) 0.0205(13) -0.0007(10) 0.0016(11) -0.0012(11)
C20 0.0274(14) 0.0318(16) 0.0357(16) -0.0038(12) -0.0037(12) -0.0003(12)
C21 0.0295(15) 0.0459(19) 0.0388(17) -0.0085(14) -0.0047(13) -0.0075(14)
C22 0.0392(17) 0.0312(16) 0.0400(17) -0.0102(13) 0.0062(14) -0.0129(14)
C23 0.0407(17) 0.0251(15) 0.0377(17) -0.0013(12) 0.0074(14) 0.0018(13)
C24 0.0276(14) 0.0281(15) 0.0284(15) -0.0018(12) 0.0008(12) 0.0012(12)
C25 0.0252(13) 0.0220(13) 0.0191(13) -0.0037(10) -0.0001(11) 0.0014(11)
C26 0.0260(14) 0.0302(15) 0.0276(15) 0.0009(12) -0.0006(12) 0.0020(12)
C27 0.0406(17) 0.0314(16) 0.0274(15) 0.0021(12) -0.0071(13) 0.0096(13)
C28 0.058(2) 0.0306(15) 0.0187(14) 0.0024(12) 0.0054(14) 0.0092(14)
C29 0.0408(17) 0.0341(16) 0.0298(16) 0.0014(13) 0.0134(13) 0.0006(13)
C30 0.0273(14) 0.0277(14) 0.0252(14) -0.0008(11) 0.0025(11) 0.0019(11)
P2 0.0190(3) 0.0229(3) 0.0196(3) 0.0003(3) -0.0009(3) -0.0003(3)
C31 0.0221(13) 0.0296(14) 0.0208(13) 0.0007(11) -0.0001(11) 0.0047(11)
C32 0.0414(17) 0.0300(15) 0.0279(15) -0.0001(12) 0.0035(13) -0.0038(13)
C33 0.063(2) 0.0308(16) 0.0372(18) 0.0081(14) 0.0108(16) -0.0058(15)
C34 0.066(2) 0.0461(19) 0.0285(17) 0.0146(14) 0.0086(16) 0.0129(17)
C35 0.0474(19) 0.073(2) 0.0231(16) 0.0027(16) -0.0058(14) 0.0023(18)
C36 0.0354(17) 0.060(2) 0.0278(16) 0.0001(14) -0.0029(13) -0.0123(15)
C37 0.0201(13) 0.0254(14) 0.0277(14) -0.0015(11) -0.0017(11) 0.0006(11)
C38 0.0484(19) 0.0338(17) 0.050(2) -0.0089(15) 0.0234(16) -0.0084(14)
C39 0.061(2) 0.0363(18) 0.072(3) -0.0153(17) 0.0328(19) -0.0019(17)
C40 0.0478(19) 0.0264(16) 0.059(2) -0.0081(15) 0.0047(16) 0.0005(14)
C41 0.0415(17) 0.0293(16) 0.0368(17) 0.0063(13) -0.0008(14) -0.0009(13)
C42 0.0346(15) 0.0283(15) 0.0261(15) 0.0007(12) 0.0038(12) 0.0011(12)
C43 0.0229(13) 0.0198(13) 0.0269(14) 0.0034(11) 0.0030(11) 0.0016(10)
C44 0.0255(15) 0.0460(18) 0.0375(17) -0.0014(14) -0.0015(13) 0.0000(13)
C45 0.0207(15) 0.056(2) 0.064(2) 0.0075(18) -0.0013(15) -0.0008(14)
C46 0.0294(17) 0.0370(18) 0.076(3) 0.0122(17) 0.0199(17) 0.0083(14)
C47 0.0477(19) 0.0280(16) 0.052(2) -0.0047(14) 0.0210(16) 0.0055(14)
C48 0.0323(15) 0.0280(15) 0.0367(16) -0.0021(12) 0.0035(13) 0.0033(12)

loop_
_geom_bond_atom_site_label_1
_geom_bond_atom_site_label_2
_geom_bond_distance
_geom_bond_site_symmetry_2
_geom_bond_publ_flag
Cr1 C10 1.810(3) . ?
Cr1 C12 1.815(3) . ?
Cr1 C11 1.815(3) . ?
Cr1 C3 2.211(3) . ?
Cr1 C2 2.214(3) . ?
Cr1 C4 2.218(3) . ?
Cr1 C5 2.222(3) . ?
Cr1 C1 2.235(3) . ?
C1 C5 1.419(4) . ?
C1 C2 1.427(4) . ?
C1 C6 1.519(4) . ?
C2 C3 1.409(4) . ?
C2 H2A 0.9500 . ?
C3 C4 1.421(4) . ?
C3 H3A 0.9500 . ?
C4 C5 1.415(4) . ?
C4 H4A 0.9500 . ?
C5 H5A 0.9500 . ?
C6 C7 1.517(4) . ?
C6 H6A 0.9900 . ?
C6 H6B 0.9900 . ?
C7 N1 1.472(4) . ?
C7 H7A 0.9900 . ?
C7 H7B 0.9900 . ?
N1 C9 1.460(4) . ?
N1 C8 1.465(4) . ?
C8 H8A 0.9800 . ?
C8 H8B 0.9800 . ?
C8 H8C 0.9800 . ?
C9 H9A 0.9800 . ?
C9 H9B 0.9800 . ?
C9 H9C 0.9800 . ?
C10 O1 1.175(3) . ?
C11 O2 1.174(3) . ?
C12 O3 1.183(3) . ?
N2 P2 1.582(2) . ?
N2 P1 1.590(2) . ?
P1 C13 1.800(3) . ?
P1 C19 1.806(3) . ?
P1 C25 1.810(3) . ?
C13 C14 1.397(4) . ?
C13 C18 1.399(4) . ?
C14 C15 1.385(4) . ?
C14 H14A 0.9500 . ?
C15 C16 1.375(4) . ?
C15 H15A 0.9500 . ?
C16 C17 1.384(4) . ?
C16 H16A 0.9500 . ?
C17 C18 1.389(4) . ?
C17 H17A 0.9500 . ?
C18 H18A 0.9500 . ?
C19 C24 1.391(4) . ?
C19 C20 1.399(4) . ?
C20 C21 1.386(4) . ?
C20 H20A 0.9500 . ?
C21 C22 1.377(4) . ?
C21 H21A 0.9500 . ?
C22 C23 1.382(4) . ?
C22 H22A 0.9500 . ?
C23 C24 1.393(4) . ?
C23 H23A 0.9500 . ?
C24 H24A 0.9500 . ?
C25 C30 1.400(4) . ?
C25 C26 1.400(3) . ?
C26 C27 1.385(4) . ?
C26 H26A 0.9500 . ?
C27 C28 1.388(4) . ?
C27 H27A 0.9500 . ?
C28 C29 1.385(4) . ?
C28 H28A 0.9500 . ?
C29 C30 1.389(4) . ?
C29 H29A 0.9500 . ?
C30 H30A 0.9500 . ?
P2 C31 1.803(3) . ?
P2 C43 1.805(3) . ?
P2 C37 1.808(3) . ?
C31 C32 1.389(4) . ?
C31 C36 1.404(4) . ?
C32 C33 1.393(4) . ?
C32 H32A 0.9500 . ?
C33 C34 1.376(4) . ?
C33 H33A 0.9500 . ?
C34 C35 1.380(5) . ?
C34 H34A 0.9500 . ?
C35 C36 1.378(4) . ?
C35 H35A 0.9500 . ?
C36 H36A 0.9500 . ?
C37 C38 1.392(4) . ?
C37 C42 1.390(4) . ?
C38 C39 1.386(4) . ?
C38 H38A 0.9500 . ?
C39 C40 1.374(5) . ?
C39 H39A 0.9500 . ?
C40 C41 1.371(4) . ?
C40 H40A 0.9500 . ?
C41 C42 1.382(4) . ?
C41 H41A 0.9500 . ?
C42 H42A 0.9500 . ?
C43 C48 1.389(4) . ?
C43 C44 1.393(4) . ?
C44 C45 1.395(4) . ?
C44 H44A 0.9500 . ?
C45 C46 1.372(5) . ?
C45 H45A 0.9500 . ?
C46 C47 1.373(4) . ?
C46 H46A 0.9500 . ?
C47 C48 1.399(4) . ?
C47 H47A 0.9500 . ?
C48 H48A 0.9500 . ?
